data_2312957
loop_
_publ_author_name
'Mohana, Marimuthu'
'Sangavi, Marimuthu'
'Butcher, Ray J.'

_publ_section_title
;
 Crystal structures and supramolecular and Hirshfeld surface analysis of
 three novel 2,4,6-triaminopyrimidine salts.
;
_journal_coeditor_code EF3075
_journal_issue 9
_journal_name_full 'Acta crystallographica. Section C, Structural chemistry'
_journal_page_first 513
_journal_page_last 523
_journal_paper_doi 10.1107/S2053229626007655
_journal_volume 82
_journal_year 2026
_chemical_formula_iupac '2C4 H8 N5 +, C8 H5 N O4 2-, 3H2 O'
_chemical_formula_moiety '2(C4 H8 N5 +), C8 H5 N O4 2-, 3(H2 O)'
_chemical_formula_sum 'C16 H27 N11 O7'
_chemical_formula_weight 485.48
_chemical_name_common
;
Bis(2,4,6-triaminopyrimidin-1-ium) 4-aminophthalate trihydrate
;
_chemical_name_systematic
;
Bis(2,4,6-triaminopyrimidin-1-ium) 4-aminobenzene-1,2-dicarboxylate trihydrate
;
_space_group_crystal_system monoclinic
_space_group_IT_number 14
_space_group_name_Hall '-P 2yn'
_space_group_name_H-M_alt 'P 1 21/n 1'
_atom_sites_solution_hydrogens mixed
_audit_creation_method SHELXL-2025/1
_cell_angle_alpha 90
_cell_angle_beta 111.0250(10)
_cell_angle_gamma 90
_cell_formula_units_Z 4
_cell_length_a 8.0784(3)
_cell_length_b 26.3435(10)
_cell_length_c 10.9863(4)
_cell_measurement_reflns_used 9624
_cell_measurement_temperature 100(2)
_cell_measurement_theta_max 66.852
_cell_measurement_theta_min 4.626
_cell_volume 2182.37(14)
_computing_cell_refinement
;
APEX2 (Bruker, 2014)
;
_computing_data_collection
;
APEX2 (Bruker, 2014)
;
_computing_data_reduction
;
APEX2 (Bruker, 2014)
;
_computing_molecular_graphics
;
PLATON (Spek, 2020), Mercury (Macrae <i>et al.</i>, 2020)
and POVRay (Cason, 2004)
;
_computing_publication_material
;
PLATON (Spek, 2020) and publCIF (Westrip, 2010)
;
_computing_structure_refinement
;
SHELXL2025 (Sheldrick, 2015)
;
_computing_structure_solution
;
SIR92 (Altomare <i>et al.</i>, 1994)
;
_diffrn_ambient_temperature 100(2)
_diffrn_measured_fraction_theta_full 0.989
_diffrn_measured_fraction_theta_max 0.989
_diffrn_measurement_device_type 'Bruker APEXII'
_diffrn_measurement_method '\w scans'
_diffrn_radiation_type CuK\a
_diffrn_radiation_wavelength 1.54178
_diffrn_reflns_av_R_equivalents 0.0221
_diffrn_reflns_av_unetI/netI 0.0089
_diffrn_reflns_limit_h_max 9
_diffrn_reflns_limit_h_min -9
_diffrn_reflns_limit_k_max 31
_diffrn_reflns_limit_k_min -31
_diffrn_reflns_limit_l_max 13
_diffrn_reflns_limit_l_min -12
_diffrn_reflns_number 65000
_diffrn_reflns_theta_full 66.933
_diffrn_reflns_theta_max 66.933
_diffrn_reflns_theta_min 3.355
_exptl_absorpt_coefficient_mu 1.006
_exptl_absorpt_correction_T_max 0.7528
_exptl_absorpt_correction_T_min 0.6868
_exptl_absorpt_correction_type multi-scan
_exptl_absorpt_process_details
;
(SADABS; Sheldrick, 1996)
;
_exptl_crystal_colour brown
_exptl_crystal_density_diffrn 1.478
_exptl_crystal_description block
_exptl_crystal_F_000 1024
_exptl_crystal_size_max 0.310
_exptl_crystal_size_mid 0.250
_exptl_crystal_size_min 0.210
_refine_diff_density_max 0.222
_refine_diff_density_min -0.167
_refine_ls_extinction_coef 0.00343(17)
_refine_ls_extinction_expression Fc^*^=kFc[1+0.001xFc^2^\l^3^/sin(2\q)]^-1/4^
_refine_ls_extinction_method
;
SHELXL2025 (Sheldrick, 2015)
;
_refine_ls_goodness_of_fit_ref 1.083
_refine_ls_hydrogen_treatment mixed
_refine_ls_matrix_type full
_refine_ls_number_parameters 374
_refine_ls_number_reflns 3838
_refine_ls_number_restraints 0
_refine_ls_restrained_S_all 1.083
_refine_ls_R_factor_all 0.0292
_refine_ls_R_factor_gt 0.0291
_refine_ls_shift/su_max 0.001
_refine_ls_shift/su_mean 0.000
_refine_ls_structure_factor_coef Fsqd
_refine_ls_weighting_details 'w=1/[\s^2^(Fo^2^)+(0.0286P)^2^+1.3129P] where P=(Fo^2^+2Fc^2^)/3'
_refine_ls_weighting_scheme calc
_refine_ls_wR_factor_gt 0.0717
_refine_ls_wR_factor_ref 0.0718
_reflns_number_gt 3832
_reflns_number_total 3838
_reflns_threshold_expression 'I > 2\s(I)'
_cod_data_source_file ef3075sup1.cif
_cod_data_source_block III
_cod_original_sg_symbol_H-M 'P 21/n'
_cod_database_code 2312957
_shelx_space_group_comment
;
The symmetry employed for this shelxl refinement is uniquely defined
by the following loop, which should always be used as a source of
symmetry information in preference to the above space-group names.
They are only intended as comments.
;

loop_
_space_group_symop_operation_xyz
'x, y, z'
'-x+1/2, y+1/2, -z+1/2'
'-x, -y, -z'
'x-1/2, -y-1/2, z-1/2'

loop_
_atom_site_type_symbol
_atom_site_label
_atom_site_fract_x
_atom_site_fract_y
_atom_site_fract_z
_atom_site_U_iso_or_equiv
_atom_site_adp_type
_atom_site_calc_flag
_atom_site_occupancy
_atom_site_disorder_assembly
_atom_site_disorder_group
O O1A 0.42506(12) 0.67675(3) 0.93937(9) 0.0203(2) Uani d 1 . .
O O2A 0.55540(11) 0.60491(3) 0.91701(8) 0.01460(19) Uani d 1 . .
O O3A 0.93519(11) 0.59458(3) 0.85157(8) 0.0165(2) Uani d 1 . .
O O4A 0.73898(12) 0.65351(3) 0.74404(8) 0.0164(2) Uani d 1 . .
N N1A 1.25651(14) 0.73073(4) 1.21827(11) 0.0169(2) Uani d 1 . .
H H1L 1.317(2) 0.7355(6) 1.1646(16) 0.020 Uiso d 1 . .
H H1M 1.254(2) 0.7600(6) 1.2613(16) 0.020 Uiso d 1 . .
C C1A 0.74149(16) 0.67415(4) 1.01693(12) 0.0126(3) Uani d 1 . .
C C2A 0.88028(16) 0.66340(4) 0.97217(11) 0.0119(2) Uani d 1 . .
C C3A 1.04947(16) 0.68235(4) 1.03813(12) 0.0135(3) Uani d 1 . .
H H3A 1.142690 0.674503 1.007686 0.016 Uiso calc 1 . .
C C4A 1.08430(16) 0.71292(4) 1.14907(12) 0.0139(3) Uani d 1 . .
C C5A 0.94563(17) 0.72407(5) 1.19244(12) 0.0160(3) Uani d 1 . .
H H5A 0.966754 0.744906 1.267087 0.019 Uiso calc 1 . .
C C6A 0.77753(17) 0.70486(5) 1.12702(12) 0.0153(3) Uani d 1 . .
H H6A 0.684586 0.712747 1.157727 0.018 Uiso calc 1 . .
C C7A 0.56132(16) 0.65091(5) 0.95292(11) 0.0134(3) Uani d 1 . .
C C8A 0.84728(15) 0.63454(4) 0.84647(12) 0.0122(3) Uani d 1 . .
N N1B 0.35564(14) 0.59841(4) 0.65263(10) 0.0137(2) Uani d 1 . .
H H1K 0.417(2) 0.6011(6) 0.7347(17) 0.016 Uiso d 1 . .
N N2B 0.33076(13) 0.55614(4) 0.45756(10) 0.0134(2) Uani d 1 . .
N N3B 0.53652(14) 0.53112(4) 0.65427(11) 0.0156(2) Uani d 1 . .
H H1H 0.584(2) 0.5335(6) 0.7397(17) 0.019 Uiso d 1 . .
H H1I 0.572(2) 0.5060(6) 0.6149(15) 0.019 Uiso d 1 . .
N N5B 0.17437(15) 0.66413(4) 0.66582(11) 0.0184(2) Uani d 1 . .
H H1F 0.088(2) 0.6861(6) 0.6249(16) 0.022 Uiso d 1 . .
H H1G 0.238(2) 0.6664(6) 0.7507(17) 0.022 Uiso d 1 . .
N N4B 0.12846(15) 0.58353(5) 0.26408(11) 0.0174(2) Uani d 1 . .
H H1D 0.158(2) 0.5576(7) 0.2272(16) 0.021 Uiso d 1 . .
H H1E 0.045(2) 0.6024(6) 0.2204(16) 0.021 Uiso d 1 . .
C C1B 0.40571(16) 0.56160(4) 0.58576(12) 0.0128(2) Uani d 1 . .
C C4B 0.22048(16) 0.63123(5) 0.59082(12) 0.0137(3) Uani d 1 . .
C C3B 0.14107(16) 0.62767(5) 0.45714(12) 0.0144(3) Uani d 1 . .
H H3B 0.049612 0.650469 0.409621 0.017 Uiso calc 1 . .
C C2B 0.19943(16) 0.58935(5) 0.39345(12) 0.0136(3) Uani d 1 . .
N N1C 0.81250(13) 0.54340(4) 0.39369(10) 0.0118(2) Uani d 1 . .
N N2C 0.74117(13) 0.60632(4) 0.52047(10) 0.0116(2) Uani d 1 . .
H H1JJ 0.7524(19) 0.6178(6) 0.5981(16) 0.014 Uiso d 1 . .
N N3C 0.94229(14) 0.54361(4) 0.61802(10) 0.0133(2) Uani d 1 . .
H H1 0.948(2) 0.5570(6) 0.6912(16) 0.016 Uiso d 1 . .
H H1A 1.004(2) 0.5180(6) 0.6114(14) 0.016 Uiso d 1 . .
N N4C 0.68497(15) 0.54606(4) 0.17166(11) 0.0182(2) Uani d 1 . .
H H1B 0.732(2) 0.5163(7) 0.1680(15) 0.022 Uiso d 1 . .
H H1C 0.623(2) 0.5606(6) 0.0996(17) 0.022 Uiso d 1 . .
N N5C 0.54608(14) 0.67247(4) 0.43598(11) 0.0149(2) Uani d 1 . .
H H1UU 0.454(2) 0.6844(6) 0.3714(16) 0.018 Uiso d 1 . .
H H1SS 0.546(2) 0.6761(6) 0.5120(17) 0.018 Uiso d 1 . .
C C1C 0.83147(15) 0.56377(4) 0.50851(11) 0.0108(2) Uani d 1 . .
C C2C 0.70015(16) 0.56683(5) 0.28598(12) 0.0128(3) Uani d 1 . .
C C3C 0.60343(16) 0.61078(5) 0.29199(12) 0.0139(3) Uani d 1 . .
H H3C 0.526024 0.626666 0.214957 0.017 Uiso calc 1 . .
C C4C 0.62520(15) 0.62968(4) 0.41270(12) 0.0119(2) Uani d 1 . .
O O1W 0.79832(13) 0.49887(4) 0.88650(9) 0.0214(2) Uani d 1 . .
H H1O 0.851(2) 0.5266(8) 0.9096(18) 0.032 Uiso d 1 . .
H H1P 0.780(2) 0.4860(7) 0.9558(19) 0.032 Uiso d 1 . .
O O2W 1.25547(13) 0.55350(4) 0.91486(9) 0.0182(2) Uani d 1 . .
H H1Q 1.167(2) 0.5742(7) 0.9050(16) 0.027 Uiso d 1 . .
H H1R 1.343(2) 0.5729(7) 0.9169(17) 0.027 Uiso d 1 . .
O O3W -0.10559(13) 0.72883(4) 0.51113(10) 0.0238(2) Uani d 1 . .
H H1J -0.214(3) 0.7200(7) 0.4742(18) 0.036 Uiso d 1 . .
H H1N -0.090(2) 0.7615(8) 0.4816(17) 0.036 Uiso d 1 . .

loop_
_atom_site_aniso_label
_atom_site_aniso_U_11
_atom_site_aniso_U_22
_atom_site_aniso_U_33
_atom_site_aniso_U_12
_atom_site_aniso_U_13
_atom_site_aniso_U_23
O1A 0.0133(4) 0.0209(5) 0.0250(5) 0.0018(4) 0.0048(4) -0.0057(4)
O2A 0.0155(4) 0.0131(4) 0.0138(4) -0.0012(3) 0.0036(3) -0.0007(3)
O3A 0.0168(4) 0.0151(4) 0.0173(4) 0.0028(3) 0.0056(4) -0.0029(3)
O4A 0.0198(5) 0.0172(4) 0.0109(4) 0.0025(3) 0.0037(4) 0.0004(3)
N1A 0.0146(5) 0.0158(6) 0.0176(6) -0.0019(4) 0.0025(4) -0.0031(4)
C1A 0.0136(6) 0.0115(6) 0.0118(6) 0.0015(5) 0.0034(5) 0.0020(4)
C2A 0.0148(6) 0.0091(5) 0.0108(6) 0.0018(4) 0.0033(5) 0.0025(4)
C3A 0.0138(6) 0.0124(6) 0.0145(6) 0.0011(5) 0.0053(5) 0.0018(5)
C4A 0.0145(6) 0.0105(6) 0.0132(6) 0.0003(5) 0.0006(5) 0.0027(5)
C5A 0.0200(6) 0.0140(6) 0.0123(6) 0.0008(5) 0.0037(5) -0.0028(5)
C6A 0.0158(6) 0.0156(6) 0.0152(6) 0.0020(5) 0.0066(5) -0.0003(5)
C7A 0.0148(6) 0.0161(6) 0.0098(6) 0.0005(5) 0.0050(5) 0.0010(5)
C8A 0.0113(6) 0.0126(6) 0.0141(6) -0.0027(4) 0.0060(5) -0.0002(5)
N1B 0.0127(5) 0.0160(5) 0.0099(5) -0.0002(4) 0.0011(4) -0.0006(4)
N2B 0.0129(5) 0.0133(5) 0.0131(5) -0.0010(4) 0.0037(4) 0.0013(4)
N3B 0.0159(5) 0.0169(5) 0.0120(5) 0.0027(4) 0.0026(4) 0.0013(4)
N5B 0.0188(6) 0.0180(6) 0.0156(6) 0.0041(5) 0.0027(5) -0.0019(4)
N4B 0.0180(6) 0.0192(6) 0.0121(5) 0.0049(5) 0.0017(4) 0.0012(4)
C1B 0.0108(6) 0.0127(6) 0.0151(6) -0.0032(4) 0.0048(5) 0.0016(5)
C4B 0.0118(6) 0.0125(6) 0.0169(6) -0.0030(5) 0.0052(5) 0.0009(5)
C3B 0.0121(6) 0.0144(6) 0.0153(6) 0.0002(5) 0.0032(5) 0.0026(5)
C2B 0.0122(6) 0.0133(6) 0.0150(6) -0.0036(5) 0.0045(5) 0.0029(5)
N1C 0.0122(5) 0.0120(5) 0.0100(5) -0.0007(4) 0.0027(4) -0.0001(4)
N2C 0.0128(5) 0.0123(5) 0.0094(5) -0.0003(4) 0.0036(4) -0.0013(4)
N3C 0.0160(5) 0.0134(5) 0.0092(5) 0.0031(4) 0.0029(4) -0.0005(4)
N4C 0.0239(6) 0.0175(6) 0.0094(5) 0.0066(5) 0.0015(5) 0.0000(4)
N5C 0.0149(5) 0.0156(5) 0.0127(5) 0.0031(4) 0.0034(4) -0.0006(4)
C1C 0.0095(5) 0.0108(6) 0.0126(6) -0.0030(4) 0.0044(5) 0.0000(4)
C2C 0.0127(6) 0.0133(6) 0.0116(6) -0.0027(5) 0.0033(5) 0.0000(5)
C3C 0.0132(6) 0.0143(6) 0.0117(6) 0.0008(5) 0.0015(5) 0.0016(5)
C4C 0.0095(6) 0.0112(6) 0.0150(6) -0.0022(4) 0.0043(5) 0.0013(4)
O1W 0.0284(5) 0.0189(5) 0.0151(5) -0.0028(4) 0.0057(4) 0.0008(4)
O2W 0.0168(5) 0.0167(5) 0.0220(5) 0.0004(4) 0.0081(4) 0.0013(4)
O3W 0.0175(5) 0.0197(5) 0.0315(6) -0.0008(4) 0.0056(4) 0.0054(4)

loop_
_atom_type_symbol
_atom_type_description
_atom_type_scat_dispersion_real
_atom_type_scat_dispersion_imag
_atom_type_scat_source
C C 0.0181 0.0091 'International Tables Vol C Tables 4.2.6.8 and 6.1.1.4'
H H 0.0000 0.0000 'International Tables Vol C Tables 4.2.6.8 and 6.1.1.4'
N N 0.0311 0.0180 'International Tables Vol C Tables 4.2.6.8 and 6.1.1.4'
O O 0.0492 0.0322 'International Tables Vol C Tables 4.2.6.8 and 6.1.1.4'

loop_
_geom_angle_atom_site_label_1
_geom_angle_atom_site_label_2
_geom_angle_atom_site_label_3
_geom_angle_site_symmetry_1
_geom_angle_site_symmetry_3
_geom_angle
_geom_angle_publ_flag
C4A N1A H1L . . 110.8(10) ?
C4A N1A H1M . . 111.0(10) ?
H1L N1A H1M . . 110.2(14) ?
C6A C1A C2A . . 118.38(11) ?
C6A C1A C7A . . 120.53(11) ?
C2A C1A C7A . . 121.00(11) ?
C3A C2A C1A . . 120.26(11) ?
C3A C2A C8A . . 118.32(11) ?
C1A C2A C8A . . 121.26(11) ?
C2A C3A C4A . . 120.83(11) ?
C2A C3A H3A . . 119.6 ?
C4A C3A H3A . . 119.6 ?
C5A C4A C3A . . 118.80(11) ?
C5A C4A N1A . . 120.31(11) ?
C3A C4A N1A . . 120.86(11) ?
C6A C5A C4A . . 120.22(11) ?
C6A C5A H5A . . 119.9 ?
C4A C5A H5A . . 119.9 ?
C5A C6A C1A . . 121.49(12) ?
C5A C6A H6A . . 119.3 ?
C1A C6A H6A . . 119.3 ?
O1A C7A O2A . . 123.11(11) ?
O1A C7A C1A . . 119.69(11) ?
O2A C7A C1A . . 117.18(11) ?
O4A C8A O3A . . 124.97(11) ?
O4A C8A C2A . . 117.12(10) ?
O3A C8A C2A . . 117.85(10) ?
C1B N1B C4B . . 121.39(11) ?
C1B N1B H1K . . 116.9(10) ?
C4B N1B H1K . . 121.6(10) ?
C1B N2B C2B . . 117.01(11) ?
C1B N3B H1H . . 121.0(10) ?
C1B N3B H1I . . 120.2(10) ?
H1H N3B H1I . . 118.6(14) ?
C4B N5B H1F . . 116.6(10) ?
C4B N5B H1G . . 120.2(11) ?
H1F N5B H1G . . 122.6(15) ?
C2B N4B H1D . . 120.0(10) ?
C2B N4B H1E . . 119.3(11) ?
H1D N4B H1E . . 120.1(15) ?
N3B C1B N2B . . 120.30(11) ?
N3B C1B N1B . . 117.09(11) ?
N2B C1B N1B . . 122.61(11) ?
N5B C4B N1B . . 116.94(11) ?
N5B C4B C3B . . 125.04(12) ?
N1B C4B C3B . . 118.01(11) ?
C4B C3B C2B . . 117.98(11) ?
C4B C3B H3B . . 121.0 ?
C2B C3B H3B . . 121.0 ?
N4B C2B N2B . . 115.71(11) ?
N4B C2B C3B . . 121.34(12) ?
N2B C2B C3B . . 122.94(11) ?
C1C N1C C2C . . 117.29(10) ?
C4C N2C C1C . . 120.62(10) ?
C4C N2C H1JJ . . 119.1(10) ?
C1C N2C H1JJ . . 120.2(10) ?
C1C N3C H1 . . 118.2(10) ?
C1C N3C H1A . . 117.5(10) ?
H1 N3C H1A . . 124.4(14) ?
C2C N4C H1B . . 120.9(10) ?
C2C N4C H1C . . 120.8(11) ?
H1B N4C H1C . . 118.2(15) ?
C4C N5C H1UU . . 117.3(10) ?
C4C N5C H1SS . . 116.6(11) ?
H1UU N5C H1SS . . 117.3(15) ?
N3C C1C N1C . . 120.67(11) ?
N3C C1C N2C . . 116.77(11) ?
N1C C1C N2C . . 122.56(11) ?
N4C C2C N1C . . 116.23(11) ?
N4C C2C C3C . . 120.98(11) ?
N1C C2C C3C . . 122.79(11) ?
C4C C3C C2C . . 117.59(11) ?
C4C C3C H3C . . 121.2 ?
C2C C3C H3C . . 121.2 ?
N5C C4C N2C . . 115.58(11) ?
N5C C4C C3C . . 125.21(11) ?
N2C C4C C3C . . 119.12(11) ?
H1O O1W H1P . . 107.2(17) ?
H1Q O2W H1R . . 105.3(16) ?
H1J O3W H1N . . 109.0(17) ?

loop_
_geom_bond_atom_site_label_1
_geom_bond_atom_site_label_2
_geom_bond_site_symmetry_2
_geom_bond_distance
_geom_bond_publ_flag
O1A C7A . 1.2568(15) ?
O2A C7A . 1.2701(15) ?
O3A C8A . 1.2596(15) ?
O4A C8A . 1.2550(15) ?
N1A C4A . 1.4052(16) ?
N1A H1L . 0.896(17) ?
N1A H1M . 0.910(17) ?
C1A C6A . 1.3961(17) ?
C1A C2A . 1.4053(17) ?
C1A C7A . 1.5012(17) ?
C2A C3A . 1.3899(17) ?
C2A C8A . 1.5140(16) ?
C3A C4A . 1.4025(17) ?
C3A H3A . 0.9500 ?
C4A C5A . 1.3969(18) ?
C5A C6A . 1.3844(18) ?
C5A H5A . 0.9500 ?
C6A H6A . 0.9500 ?
N1B C1B . 1.3626(16) ?
N1B C4B . 1.3671(16) ?
N1B H1K . 0.862(17) ?
N2B C1B . 1.3263(16) ?
N2B C2B . 1.3605(16) ?
N3B C1B . 1.3256(17) ?
N3B H1H . 0.879(17) ?
N3B H1I . 0.892(17) ?
N5B C4B . 1.3377(17) ?
N5B H1F . 0.892(18) ?
N5B H1G . 0.891(18) ?
N4B C2B . 1.3371(17) ?
N4B H1D . 0.872(18) ?
N4B H1E . 0.839(18) ?
C4B C3B . 1.3788(18) ?
C3B C2B . 1.4026(18) ?
C3B H3B . 0.9500 ?
N1C C1C . 1.3281(16) ?
N1C C2C . 1.3544(16) ?
N2C C4C . 1.3646(16) ?
N2C C1C . 1.3692(16) ?
N2C H1JJ . 0.879(16) ?
N3C C1C . 1.3260(16) ?
N3C H1 . 0.865(17) ?
N3C H1A . 0.856(17) ?
N4C C2C . 1.3347(17) ?
N4C H1B . 0.877(18) ?
N4C H1C . 0.859(18) ?
N5C C4C . 1.3645(16) ?
N5C H1UU . 0.880(17) ?
N5C H1SS . 0.842(17) ?
C2C C3C . 1.4117(17) ?
C3C C4C . 1.3676(18) ?
C3C H3C . 0.9500 ?
O1W H1O . 0.84(2) ?
O1W H1P . 0.89(2) ?
O2W H1Q . 0.875(19) ?
O2W H1R . 0.868(19) ?
O3W H1J . 0.86(2) ?
O3W H1N . 0.94(2) ?

loop_
_geom_hbond_atom_site_label_D
_geom_hbond_atom_site_label_H
_geom_hbond_atom_site_label_A
_geom_hbond_site_symmetry_A
_geom_hbond_distance_DH
_geom_hbond_distance_HA
_geom_hbond_distance_DA
_geom_hbond_angle_DHA
_geom_hbond_publ_flag
N1A H1L O3W 4_776 0.896(17) 2.210(17) 3.0617(16) 158.5(14) yes
N1A H1M O4A 4_676 0.910(17) 2.286(17) 3.0707(14) 144.3(13) yes
C3A H3A O1A 1_655 0.95 2.65 3.5732(15) 165.5 yes
N1B H1K O2A . 0.862(17) 1.915(17) 2.7760(14) 178.3(15) yes
N3B H1H O1W . 0.879(17) 2.106(16) 2.7987(14) 135.1(13) yes
N3B H1I N2B 3_666 0.892(17) 2.093(17) 2.9813(16) 173.9(14) yes
N5B H1F O3W . 0.892(18) 1.969(18) 2.8548(16) 171.6(15) yes
N5B H1G O1A . 0.891(18) 2.098(18) 2.9793(15) 169.7(15) yes
N4B H1D O1W 3_666 0.872(18) 2.051(18) 2.9156(16) 171.0(15) yes
N2C H1JJ O4A . 0.879(16) 1.895(16) 2.7585(13) 167.2(14) yes
N3C H1 O3A . 0.865(17) 2.054(17) 2.9147(14) 173.0(14) yes
N3C H1A N1C 3_766 0.856(17) 2.210(17) 3.0622(15) 173.8(14) yes
N4C H1B O2W 3_766 0.877(18) 2.072(18) 2.8881(15) 154.6(15) yes
N4C H1C O2A 1_554 0.859(18) 2.214(18) 3.0372(14) 160.5(15) yes
N5C H1UU N1A 1_454 0.880(17) 2.223(17) 3.0876(16) 167.1(14) yes
N5C H1SS O4A . 0.842(17) 2.536(17) 3.2169(14) 138.7(13) yes
O1W H1O O3A . 0.84(2) 2.09(2) 2.8342(14) 147.0(17) yes
O1W H1P O2W 3_767 0.89(2) 1.86(2) 2.7448(14) 168.3(17) yes
O2W H1Q O3A . 0.875(19) 1.829(19) 2.6568(13) 157.0(16) yes
O2W H1R O2A 1_655 0.868(19) 1.910(19) 2.7685(13) 170.2(16) yes
O3W H1J N5C 1_455 0.86(2) 2.22(2) 3.0227(15) 156.9(17) yes
O3W H1N O1A 4_575 0.94(2) 1.71(2) 2.6477(13) 173.1(17) yes

loop_
_geom_torsion_atom_site_label_1
_geom_torsion_atom_site_label_2
_geom_torsion_atom_site_label_3
_geom_torsion_atom_site_label_4
_geom_torsion_site_symmetry_1
_geom_torsion_site_symmetry_2
_geom_torsion_site_symmetry_3
_geom_torsion_site_symmetry_4
_geom_torsion
_geom_torsion_publ_flag
C6A C1A C2A C3A . . . . 1.12(17) ?
C7A C1A C2A C3A . . . . -175.45(11) ?
C6A C1A C2A C8A . . . . -174.21(11) ?
C7A C1A C2A C8A . . . . 9.21(17) ?
C1A C2A C3A C4A . . . . -0.78(18) ?
C8A C2A C3A C4A . . . . 174.69(11) ?
C2A C3A C4A C5A . . . . 0.00(18) ?
C2A C3A C4A N1A . . . . 177.91(11) ?
C3A C4A C5A C6A . . . . 0.42(18) ?
N1A C4A C5A C6A . . . . -177.50(11) ?
C4A C5A C6A C1A . . . . -0.06(19) ?
C2A C1A C6A C5A . . . . -0.71(18) ?
C7A C1A C6A C5A . . . . 175.88(11) ?
C6A C1A C7A O1A . . . . 41.41(17) ?
C2A C1A C7A O1A . . . . -142.09(12) ?
C6A C1A C7A O2A . . . . -137.26(12) ?
C2A C1A C7A O2A . . . . 39.24(16) ?
C3A C2A C8A O4A . . . . -116.28(12) ?
C1A C2A C8A O4A . . . . 59.14(15) ?
C3A C2A C8A O3A . . . . 60.96(15) ?
C1A C2A C8A O3A . . . . -123.61(12) ?
C2B N2B C1B N3B . . . . -178.89(11) ?
C2B N2B C1B N1B . . . . 0.15(17) ?
C4B N1B C1B N3B . . . . -179.11(11) ?
C4B N1B C1B N2B . . . . 1.82(18) ?
C1B N1B C4B N5B . . . . 176.26(11) ?
C1B N1B C4B C3B . . . . -3.05(17) ?
N5B C4B C3B C2B . . . . -176.90(12) ?
N1B C4B C3B C2B . . . . 2.34(17) ?
C1B N2B C2B N4B . . . . 178.86(11) ?
C1B N2B C2B C3B . . . . -0.80(17) ?
C4B C3B C2B N4B . . . . 179.89(11) ?
C4B C3B C2B N2B . . . . -0.47(18) ?
C2C N1C C1C N3C . . . . -178.43(11) ?
C2C N1C C1C N2C . . . . 0.80(16) ?
C4C N2C C1C N3C . . . . 179.64(10) ?
C4C N2C C1C N1C . . . . 0.38(17) ?
C1C N1C C2C N4C . . . . 179.16(11) ?
C1C N1C C2C C3C . . . . -0.76(17) ?
N4C C2C C3C C4C . . . . 179.64(11) ?
N1C C2C C3C C4C . . . . -0.45(18) ?
C1C N2C C4C N5C . . . . -178.41(10) ?
C1C N2C C4C C3C . . . . -1.63(17) ?
C2C C3C C4C N5C . . . . 178.07(11) ?
C2C C3C C4C N2C . . . . 1.62(17) ?

_cod_database_fobs_code 2312957
